data_8104744
loop_
_publ_author_name
'Sun, Wei'
'Shi, Zhe'
'Wang, Yan'
'Zhou, Xiao-ping'
'Liang, Di'

_publ_section_title
;
 Crystal structure of 2-methoxyphenyl
 2-(6-methoxynaphthalen-2-yl)propanoate, C21H20O4
;
_journal_issue 4
_journal_name_full 'Zeitschrift f\"ur Kristallographie - New Crystal Structures'
_journal_page_first 885
_journal_page_last 886
_journal_paper_doi 10.1515/ncrs-2021-0134
_journal_volume 236
_journal_year 2021
_chemical_absolute_configuration ad
_chemical_formula_moiety 'C21 H20 O4'
_chemical_formula_sum 'C21 H20 O4'
_chemical_formula_weight 336.37
_space_group_crystal_system monoclinic
_space_group_IT_number 4
_space_group_name_Hall 'P 2yb'
_space_group_name_H-M_alt 'P 1 21 1'
_atom_sites_solution_hydrogens geom
_cell_angle_alpha 90
_cell_angle_beta 92.377(11)
_cell_angle_gamma 90
_cell_formula_units_Z 2
_cell_length_a 5.7726(10)
_cell_length_b 12.662(2)
_cell_length_c 12.068(3)
_cell_measurement_reflns_used 7478
_cell_measurement_temperature 296(2)
_cell_measurement_theta_max 67.91
_cell_measurement_theta_min 3.66
_cell_volume 881.3(3)
_computing_structure_refinement 'SHELXL-2018/3 (Sheldrick, 2018)'
_computing_structure_solution 'SHELXT 2018/2 (Sheldrick, 2018)'
_diffrn_ambient_temperature 296(2)
_diffrn_measured_fraction_theta_full 0.993
_diffrn_measured_fraction_theta_max 0.993
_diffrn_measurement_device_type 'Bruker D8 VENTURE'
_diffrn_measurement_method '\f and \w scans'
_diffrn_radiation_type CuK\a
_diffrn_radiation_wavelength 1.54178
_diffrn_reflns_av_R_equivalents 0.0373
_diffrn_reflns_av_unetI/netI 0.0290
_diffrn_reflns_Laue_measured_fraction_full 0.993
_diffrn_reflns_Laue_measured_fraction_max 0.993
_diffrn_reflns_limit_h_max 6
_diffrn_reflns_limit_h_min -6
_diffrn_reflns_limit_k_max 15
_diffrn_reflns_limit_k_min -15
_diffrn_reflns_limit_l_max 14
_diffrn_reflns_limit_l_min -14
_diffrn_reflns_number 14272
_diffrn_reflns_point_group_measured_fraction_full 0.990
_diffrn_reflns_point_group_measured_fraction_max 0.989
_diffrn_reflns_theta_full 67.679
_diffrn_reflns_theta_max 68.401
_diffrn_reflns_theta_min 5.065
_exptl_absorpt_coefficient_mu 0.707
_exptl_crystal_colour colourless
_exptl_crystal_density_diffrn 1.268
_exptl_crystal_description block
_exptl_crystal_F_000 356
_exptl_crystal_size_max 0.180
_exptl_crystal_size_mid 0.160
_exptl_crystal_size_min 0.140
_exptl_transmission_factor_max 0.7531
_exptl_transmission_factor_min 0.6789
_refine_diff_density_max 0.109
_refine_diff_density_min -0.142
_refine_diff_density_rms 0.031
_refine_ls_abs_structure_details
;
 Flack x determined using 1276 quotients [(I+)-(I-)]/[(I+)+(I-)]
 (Parsons, Flack and Wagner, Acta Cryst. B69 (2013) 249-259).
;
_refine_ls_abs_structure_Flack 0.27(9)
_refine_ls_extinction_coef .
_refine_ls_extinction_method none
_refine_ls_goodness_of_fit_ref 1.054
_refine_ls_hydrogen_treatment constr
_refine_ls_matrix_type full
_refine_ls_number_parameters 229
_refine_ls_number_reflns 3185
_refine_ls_number_restraints 1
_refine_ls_restrained_S_all 1.054
_refine_ls_R_factor_all 0.0384
_refine_ls_R_factor_gt 0.0342
_refine_ls_shift/su_max 0.000
_refine_ls_shift/su_mean 0.000
_refine_ls_structure_factor_coef Fsqd
_refine_ls_weighting_details 'w=1/[\s^2^(Fo^2^)+(0.0504P)^2^+0.0580P] where P=(Fo^2^+2Fc^2^)/3'
_refine_ls_weighting_scheme calc
_refine_ls_wR_factor_gt 0.0855
_refine_ls_wR_factor_ref 0.0887
_reflns_Friedel_coverage 0.901
_reflns_Friedel_fraction_full 0.987
_reflns_Friedel_fraction_max 0.986
_reflns_number_gt 2892
_reflns_number_total 3185
_reflns_threshold_expression 'I > 2\s(I)'
_cod_data_source_file suppl_j_ncrs-2021-0134_suppl.cif
_cod_data_source_block a_a
_cod_depositor_comments
;
The following automatic conversions were performed:

data item '_chemical_absolute_configuration' value 'AD' was changed
to 'ad' in accordance with the built-in table derived from the CIF
Core dictionary named 'cif_core.dic' version 2.4.5 last updated on
2014-11-21.

Automatic conversion script
Id: cif_fix_values 8738 2021-04-28 16:35:53Z antanas 
;
_cod_original_sg_symbol_H-M 'P 21'
_cod_database_code 8104744
_shelx_space_group_comment
;
The symmetry employed for this shelxl refinement is uniquely defined
by the following loop, which should always be used as a source of
symmetry information in preference to the above space-group names.
They are only intended as comments.
;
_shelx_estimated_absorpt_t_min 0.883
_shelx_estimated_absorpt_t_max 0.907

loop_
_space_group_symop_operation_xyz
'x, y, z'
'-x, y+1/2, -z'

loop_
_atom_site_label
_atom_site_type_symbol
_atom_site_fract_x
_atom_site_fract_y
_atom_site_fract_z
_atom_site_U_iso_or_equiv
_atom_site_adp_type
_atom_site_occupancy
_atom_site_site_symmetry_order
_atom_site_calc_flag
_atom_site_refinement_flags_posn
_atom_site_refinement_flags_adp
_atom_site_refinement_flags_occupancy
_atom_site_disorder_assembly
_atom_site_disorder_group
O1 O 0.0001(3) 0.48664(17) 0.07878(14) 0.0639(5) Uani 1 1 d . . . . .
C1 C -0.1982(6) 0.5269(3) 0.0203(2) 0.0730(9) Uani 1 1 d . . . . .
H1A H -0.195822 0.505636 -0.055967 0.110 Uiso 1 1 calc R U . . .
H1B H -0.197992 0.602634 0.024719 0.110 Uiso 1 1 calc R U . . .
H1C H -0.335396 0.499860 0.052572 0.110 Uiso 1 1 calc R U . . .
O2 O 0.4818(4) 0.59612(17) 0.80009(18) 0.0720(6) Uani 1 1 d . . . . .
C2 C 0.0325(4) 0.51042(19) 0.18883(18) 0.0452(5) Uani 1 1 d . . . . .
O3 O 0.2220(3) 0.46677(13) 0.76704(14) 0.0510(4) Uani 1 1 d . . . . .
C3 C 0.2401(4) 0.4696(2) 0.23713(19) 0.0495(6) Uani 1 1 d . . . . .
H3 H 0.339764 0.431046 0.194016 0.059 Uiso 1 1 calc R U . . .
C5 C 0.1473(4) 0.54476(16) 0.41404(18) 0.0392(5) Uani 1 1 d . . . . .
O4 O 0.5835(3) 0.39689(15) 0.65217(15) 0.0626(5) Uani 1 1 d . . . . .
C4 C 0.2957(4) 0.48620(19) 0.34612(19) 0.0464(5) Uani 1 1 d . . . . .
H4 H 0.433355 0.458729 0.376798 0.056 Uiso 1 1 calc R U . . .
C6 C -0.0605(4) 0.58568(17) 0.36475(18) 0.0391(5) Uani 1 1 d . . . . .
C7 C -0.1153(4) 0.56775(18) 0.25022(19) 0.0447(5) Uani 1 1 d . . . . .
H7 H -0.251261 0.594988 0.217498 0.054 Uiso 1 1 calc R U . . .
C8 C -0.2081(4) 0.6435(2) 0.4333(2) 0.0476(5) Uani 1 1 d . . . . .
H8 H -0.344838 0.672010 0.402767 0.057 Uiso 1 1 calc R U . . .
C9 C -0.1536(4) 0.6581(2) 0.5429(2) 0.0495(6) Uani 1 1 d . . . . .
H9 H -0.255025 0.695429 0.586207 0.059 Uiso 1 1 calc R U . . .
C10 C 0.0548(4) 0.61755(18) 0.59245(19) 0.0429(5) Uani 1 1 d . . . . .
C11 C 0.2012(4) 0.56301(18) 0.52739(18) 0.0421(5) Uani 1 1 d . . . . .
H11 H 0.340004 0.537274 0.558625 0.050 Uiso 1 1 calc R U . . .
C12 C 0.1087(5) 0.6407(2) 0.7145(2) 0.0552(6) Uani 1 1 d . . . . .
H12 H -0.033611 0.629073 0.754314 0.066 Uiso 1 1 calc R U . . .
C13 C 0.2942(5) 0.56876(19) 0.76509(19) 0.0485(5) Uani 1 1 d . . . . .
C14 C 0.1813(8) 0.7567(3) 0.7322(3) 0.0950(14) Uani 1 1 d . . . . .
H14A H 0.321552 0.770118 0.694502 0.142 Uiso 1 1 calc R U . . .
H14B H 0.206976 0.769990 0.810031 0.142 Uiso 1 1 calc R U . . .
H14C H 0.060645 0.802275 0.703026 0.142 Uiso 1 1 calc R U . . .
C15 C 0.3769(4) 0.39165(19) 0.81506(19) 0.0466(5) Uani 1 1 d . . . . .
C16 C 0.3353(5) 0.3539(2) 0.9182(2) 0.0559(6) Uani 1 1 d . . . . .
H16 H 0.210167 0.379146 0.956557 0.067 Uiso 1 1 calc R U . . .
C17 C 0.4812(6) 0.2774(2) 0.9658(2) 0.0639(7) Uani 1 1 d . . . . .
H17 H 0.455511 0.251625 1.036417 0.077 Uiso 1 1 calc R U . . .
C18 C 0.6626(6) 0.2407(2) 0.9078(2) 0.0674(8) Uani 1 1 d . . . . .
H18 H 0.760571 0.189666 0.939375 0.081 Uiso 1 1 calc R U . . .
C19 C 0.7029(5) 0.2781(2) 0.8029(2) 0.0617(7) Uani 1 1 d . . . . .
H19 H 0.826514 0.251724 0.764402 0.074 Uiso 1 1 calc R U . . .
C20 C 0.5603(4) 0.3546(2) 0.7548(2) 0.0492(6) Uani 1 1 d . . . . .
C21 C 0.7683(5) 0.3596(2) 0.5888(2) 0.0612(7) Uani 1 1 d . . . . .
H21A H 0.768467 0.396838 0.519533 0.092 Uiso 1 1 calc R U . . .
H21B H 0.748635 0.285399 0.574946 0.092 Uiso 1 1 calc R U . . .
H21C H 0.912962 0.371263 0.629109 0.092 Uiso 1 1 calc R U . . .

loop_
_atom_site_aniso_label
_atom_site_aniso_U_11
_atom_site_aniso_U_22
_atom_site_aniso_U_33
_atom_site_aniso_U_23
_atom_site_aniso_U_13
_atom_site_aniso_U_12
O1 0.0673(11) 0.0798(13) 0.0437(9) -0.0123(9) -0.0081(8) 0.0126(10)
C1 0.0691(19) 0.093(2) 0.0556(16) -0.0113(15) -0.0189(14) 0.0085(17)
O2 0.0731(13) 0.0546(11) 0.0857(14) -0.0064(10) -0.0263(11) 0.0050(10)
C2 0.0477(13) 0.0472(12) 0.0405(11) -0.0011(10) -0.0020(10) -0.0052(10)
O3 0.0485(9) 0.0521(10) 0.0515(9) -0.0020(7) -0.0069(7) 0.0095(7)
C3 0.0469(13) 0.0543(14) 0.0474(12) -0.0072(11) 0.0041(10) 0.0046(11)
C5 0.0372(11) 0.0376(11) 0.0427(11) 0.0022(8) 0.0004(9) -0.0011(8)
O4 0.0707(12) 0.0663(12) 0.0511(10) 0.0059(9) 0.0077(8) 0.0247(10)
C4 0.0388(12) 0.0538(14) 0.0462(12) -0.0012(10) -0.0022(9) 0.0055(10)
C6 0.0338(10) 0.0386(11) 0.0448(11) 0.0016(9) -0.0012(8) -0.0007(9)
C7 0.0401(11) 0.0469(13) 0.0462(12) 0.0013(10) -0.0070(9) -0.0016(9)
C8 0.0379(12) 0.0517(14) 0.0529(13) 0.0009(10) -0.0030(10) 0.0097(10)
C9 0.0459(13) 0.0520(14) 0.0505(13) -0.0059(10) 0.0011(10) 0.0133(10)
C10 0.0458(12) 0.0408(12) 0.0417(12) 0.0000(9) -0.0011(9) 0.0052(9)
C11 0.0387(11) 0.0440(12) 0.0429(11) 0.0016(10) -0.0052(9) 0.0053(9)
C12 0.0634(16) 0.0566(15) 0.0448(13) -0.0092(11) -0.0058(11) 0.0224(12)
C13 0.0595(14) 0.0472(13) 0.0383(11) -0.0078(10) -0.0042(10) 0.0118(10)
C14 0.142(4) 0.0567(19) 0.082(2) -0.0263(17) -0.045(2) 0.037(2)
C15 0.0513(13) 0.0436(12) 0.0441(12) -0.0019(10) -0.0086(10) 0.0061(10)
C16 0.0632(15) 0.0566(14) 0.0476(14) -0.0018(11) -0.0011(11) 0.0018(13)
C17 0.087(2) 0.0548(16) 0.0486(14) 0.0050(12) -0.0084(14) 0.0012(14)
C18 0.090(2) 0.0500(14) 0.0608(17) 0.0050(12) -0.0145(15) 0.0207(15)
C19 0.0688(17) 0.0532(15) 0.0625(16) -0.0030(13) -0.0058(13) 0.0210(13)
C20 0.0565(14) 0.0448(12) 0.0457(13) -0.0032(10) -0.0055(10) 0.0096(11)
C21 0.0610(15) 0.0603(15) 0.0628(17) -0.0040(12) 0.0099(12) 0.0068(13)

loop_
_atom_type_symbol
_atom_type_description
_atom_type_scat_dispersion_real
_atom_type_scat_dispersion_imag
_atom_type_scat_source
C C 0.0181 0.0091 'International Tables Vol C Tables 4.2.6.8 and 6.1.1.4'
H H 0.0000 0.0000 'International Tables Vol C Tables 4.2.6.8 and 6.1.1.4'
O O 0.0492 0.0322 'International Tables Vol C Tables 4.2.6.8 and 6.1.1.4'

loop_
_geom_angle_atom_site_label_1
_geom_angle_atom_site_label_2
_geom_angle_atom_site_label_3
_geom_angle
_geom_angle_site_symmetry_1
_geom_angle_site_symmetry_3
C2 O1 C1 118.7(2) . .
C7 C2 O1 125.6(2) . .
C7 C2 C3 120.8(2) . .
O1 C2 C3 113.6(2) . .
C13 O3 C15 117.28(19) . .
C4 C3 C2 120.5(2) . .
C11 C5 C6 119.81(19) . .
C11 C5 C4 122.1(2) . .
C6 C5 C4 118.04(19) . .
C20 O4 C21 117.6(2) . .
C3 C4 C5 121.1(2) . .
C5 C6 C8 117.66(19) . .
C5 C6 C7 120.03(19) . .
C8 C6 C7 122.32(19) . .
C2 C7 C6 119.6(2) . .
C9 C8 C6 121.2(2) . .
C8 C9 C10 121.3(2) . .
C11 C10 C9 118.4(2) . .
C11 C10 C12 123.2(2) . .
C9 C10 C12 118.3(2) . .
C10 C11 C5 121.6(2) . .
C13 C12 C10 112.79(19) . .
C13 C12 C14 109.5(2) . .
C10 C12 C14 111.2(2) . .
O2 C13 O3 122.9(2) . .
O2 C13 C12 125.6(2) . .
O3 C13 C12 111.5(2) . .
C16 C15 C20 121.7(2) . .
C16 C15 O3 118.5(2) . .
C20 C15 O3 119.7(2) . .
C15 C16 C17 119.6(3) . .
C18 C17 C16 119.3(3) . .
C17 C18 C19 121.0(3) . .
C18 C19 C20 120.4(3) . .
O4 C20 C19 125.3(2) . .
O4 C20 C15 116.7(2) . .
C19 C20 C15 118.0(2) . .

loop_
_geom_bond_atom_site_label_1
_geom_bond_atom_site_label_2
_geom_bond_distance
_geom_bond_site_symmetry_2
O1 C2 1.367(3) .
O1 C1 1.415(3) .
O2 C13 1.197(3) .
C2 C7 1.363(3) .
C2 C3 1.409(3) .
O3 C13 1.357(3) .
O3 C15 1.413(3) .
C3 C4 1.357(3) .
C5 C11 1.409(3) .
C5 C6 1.415(3) .
C5 C4 1.419(3) .
O4 C20 1.361(3) .
O4 C21 1.419(3) .
C6 C8 1.416(3) .
C6 C7 1.423(3) .
C8 C9 1.359(4) .
C9 C10 1.417(3) .
C10 C11 1.365(3) .
C10 C12 1.521(3) .
C12 C13 1.515(3) .
C12 C14 1.540(5) .
C15 C16 1.364(4) .
C15 C20 1.391(4) .
C16 C17 1.392(4) .
C17 C18 1.366(5) .
C18 C19 1.379(4) .
C19 C20 1.383(3) .

loop_
_geom_torsion_atom_site_label_1
_geom_torsion_atom_site_label_2
_geom_torsion_atom_site_label_3
_geom_torsion_atom_site_label_4
_geom_torsion
_geom_torsion_site_symmetry_1
_geom_torsion_site_symmetry_2
_geom_torsion_site_symmetry_3
_geom_torsion_site_symmetry_4
C1 O1 C2 C7 2.4(4) . . . .
C1 O1 C2 C3 -177.6(3) . . . .
C7 C2 C3 C4 0.4(4) . . . .
O1 C2 C3 C4 -179.6(2) . . . .
C2 C3 C4 C5 0.0(4) . . . .
C11 C5 C4 C3 180.0(2) . . . .
C6 C5 C4 C3 -0.1(3) . . . .
C11 C5 C6 C8 -0.5(3) . . . .
C4 C5 C6 C8 179.7(2) . . . .
C11 C5 C6 C7 179.8(2) . . . .
C4 C5 C6 C7 -0.1(3) . . . .
O1 C2 C7 C6 179.4(2) . . . .
C3 C2 C7 C6 -0.6(3) . . . .
C5 C6 C7 C2 0.5(3) . . . .
C8 C6 C7 C2 -179.2(2) . . . .
C5 C6 C8 C9 -0.8(3) . . . .
C7 C6 C8 C9 178.9(2) . . . .
C6 C8 C9 C10 1.0(4) . . . .
C8 C9 C10 C11 0.0(4) . . . .
C8 C9 C10 C12 177.6(2) . . . .
C9 C10 C11 C5 -1.3(4) . . . .
C12 C10 C11 C5 -178.8(2) . . . .
C6 C5 C11 C10 1.6(3) . . . .
C4 C5 C11 C10 -178.6(2) . . . .
C11 C10 C12 C13 -19.2(4) . . . .
C9 C10 C12 C13 163.3(2) . . . .
C11 C10 C12 C14 104.3(3) . . . .
C9 C10 C12 C14 -73.2(3) . . . .
C15 O3 C13 O2 1.4(3) . . . .
C15 O3 C13 C12 -178.35(18) . . . .
C10 C12 C13 O2 115.1(3) . . . .
C14 C12 C13 O2 -9.3(4) . . . .
C10 C12 C13 O3 -65.2(3) . . . .
C14 C12 C13 O3 170.4(3) . . . .
C13 O3 C15 C16 104.5(3) . . . .
C13 O3 C15 C20 -78.3(3) . . . .
C20 C15 C16 C17 0.9(4) . . . .
O3 C15 C16 C17 178.0(2) . . . .
C15 C16 C17 C18 -0.6(4) . . . .
C16 C17 C18 C19 -0.1(5) . . . .
C17 C18 C19 C20 0.5(5) . . . .
C21 O4 C20 C19 0.1(4) . . . .
C21 O4 C20 C15 -179.4(2) . . . .
C18 C19 C20 O4 -179.8(3) . . . .
C18 C19 C20 C15 -0.3(4) . . . .
C16 C15 C20 O4 179.1(2) . . . .
O3 C15 C20 O4 2.1(3) . . . .
C16 C15 C20 C19 -0.5(4) . . . .
O3 C15 C20 C19 -177.5(2) . . . .
